data_7705440
loop_
_publ_author_name
'Harloff, J\"org'
'Schulz, Axel'
'Stoer, Philip'
'Villinger, Alexander'

_publ_section_title
;
 Pseudohalide HCN aggregate ions:
 [N<sub>3</sub>(HCN)<sub>3</sub>]<sup>-</sup>,
 [OCN(HCN)<sub>3</sub>]<sup>-</sup>, [SCN(HCN)<sub>2</sub>]<sup>-</sup>
 and [P(CN&#x00B7;HCN)<sub>2</sub>]<sup>-</sup>&#x2009;.
;
_journal_issue 38
_journal_name_full 'Dalton transactions (Cambridge, England : 2003)'
_journal_page_first 13345
_journal_page_last 13351
_journal_paper_doi 10.1039/d0dt02973d
_journal_volume 49
_journal_year 2020
_chemical_formula_moiety 'C36 H30 N P2 +, C N S -, 2(C H N)'
_chemical_formula_sum 'C39 H32 N4 P2 S'
_chemical_formula_weight 650.68
_space_group_crystal_system monoclinic
_space_group_IT_number 4
_space_group_name_Hall 'P 2yb'
_space_group_name_H-M_alt 'P 1 21 1'
_atom_sites_solution_hydrogens mixed
_audit_creation_method SHELXL-2014/7
_audit_update_record
;
2020-08-20 deposited with the CCDC.	2020-09-14 downloaded from the CCDC.
;
_cell_angle_alpha 90
_cell_angle_beta 91.6020(10)
_cell_angle_gamma 90
_cell_formula_units_Z 2
_cell_length_a 9.0732(3)
_cell_length_b 19.1434(6)
_cell_length_c 9.8622(3)
_cell_measurement_reflns_used 9242
_cell_measurement_temperature 123(2)
_cell_measurement_theta_max 32.63
_cell_measurement_theta_min 2.25
_cell_volume 1712.31(9)
_computing_cell_refinement 'Bruker Apex V7.51A'
_computing_data_collection 'Bruker Apex V7.51A'
_computing_data_reduction 'Bruker SAINT'
_computing_molecular_graphics 'ORTEP-3v2.01 (Farrugia, 1997)'
_computing_publication_material 'SHELXL-2014/7 (Sheldrick, 2014)'
_computing_structure_refinement 'SHELXL-2014/7 (Sheldrick, 2014)'
_computing_structure_solution 'Bruker SHELXTL'
_diffrn_ambient_temperature 123(2)
_diffrn_measured_fraction_theta_full 0.999
_diffrn_measured_fraction_theta_max 1.000
_diffrn_measurement_device_type 'Bruker D8 QUEST diffractometer'
_diffrn_measurement_method 'phi and omega scans'
_diffrn_radiation_type MoK\a
_diffrn_radiation_wavelength 0.71073
_diffrn_reflns_av_R_equivalents 0.0427
_diffrn_reflns_av_unetI/netI 0.0520
_diffrn_reflns_Laue_measured_fraction_full 0.999
_diffrn_reflns_Laue_measured_fraction_max 1.000
_diffrn_reflns_limit_h_max 13
_diffrn_reflns_limit_h_min -13
_diffrn_reflns_limit_k_max 28
_diffrn_reflns_limit_k_min -28
_diffrn_reflns_limit_l_max 14
_diffrn_reflns_limit_l_min -14
_diffrn_reflns_number 48620
_diffrn_reflns_point_group_measured_fraction_full 1.000
_diffrn_reflns_point_group_measured_fraction_max 1.000
_diffrn_reflns_theta_full 25.242
_diffrn_reflns_theta_max 32.495
_diffrn_reflns_theta_min 2.246
_diffrn_source 'microfocus sealed tube'
_exptl_absorpt_coefficient_mu 0.222
_exptl_absorpt_correction_T_max 0.7467
_exptl_absorpt_correction_T_min 0.7125
_exptl_absorpt_correction_type multi-scan
_exptl_absorpt_process_details '(SADABS; Sheldrick, 2014)'
_exptl_crystal_colour colourless
_exptl_crystal_density_diffrn 1.262
_exptl_crystal_description block
_exptl_crystal_F_000 680
_exptl_crystal_size_max 0.250
_exptl_crystal_size_mid 0.190
_exptl_crystal_size_min 0.170
_refine_diff_density_max 0.298
_refine_diff_density_min -0.279
_refine_diff_density_rms 0.054
_refine_ls_abs_structure_details
;
 Refined as an inversion twin.
;
_refine_ls_abs_structure_Flack 0.03(5)
_refine_ls_extinction_method none
_refine_ls_goodness_of_fit_ref 1.025
_refine_ls_hydrogen_treatment mixed
_refine_ls_matrix_type full
_refine_ls_number_parameters 424
_refine_ls_number_reflns 12377
_refine_ls_number_restraints 1
_refine_ls_restrained_S_all 1.025
_refine_ls_R_factor_all 0.0558
_refine_ls_R_factor_gt 0.0394
_refine_ls_shift/su_max 0.000
_refine_ls_shift/su_mean 0.000
_refine_ls_structure_factor_coef Fsqd
_refine_ls_weighting_details 'w=1/[\s^2^(Fo^2^)+(0.0392P)^2^+0.2076P] where P=(Fo^2^+2Fc^2^)/3'
_refine_ls_weighting_scheme calc
_refine_ls_wR_factor_gt 0.0779
_refine_ls_wR_factor_ref 0.0834
_reflns_Friedel_coverage 0.950
_reflns_Friedel_fraction_full 1.000
_reflns_Friedel_fraction_max 1.000
_reflns_number_gt 10431
_reflns_number_total 12377
_reflns_threshold_expression 'I > 2\s(I)'
_cod_data_source_file d0dt02973d2.cif
_cod_data_source_block av_ps290b
_cod_depositor_comments 'Adding full bibliography for 7705438--7705442.cif.'
_cod_original_cell_volume 1712.32(9)
_cod_original_sg_symbol_H-M 'P 21'
_cod_database_code 7705440
_shelx_shelxl_version_number 2014/7
_shelx_space_group_comment
;
The symmetry employed for this shelxl refinement is uniquely defined
by the following loop, which should always be used as a source of
symmetry information in preference to the above space-group names.
They are only intended as comments.
;
_shelx_estimated_absorpt_t_min 0.947
_shelx_estimated_absorpt_t_max 0.963

loop_
_space_group_symop_operation_xyz
'x, y, z'
'-x, y+1/2, -z'

loop_
_atom_site_label
_atom_site_type_symbol
_atom_site_fract_x
_atom_site_fract_y
_atom_site_fract_z
_atom_site_U_iso_or_equiv
_atom_site_adp_type
_atom_site_occupancy
_atom_site_site_symmetry_order
_atom_site_calc_flag
_atom_site_refinement_flags_posn
_atom_site_refinement_flags_adp
_atom_site_refinement_flags_occupancy
_atom_site_disorder_assembly
_atom_site_disorder_group
S1 S 0.67293(8) 0.28420(3) 0.06476(6) 0.03428(16) Uani 1 1 d . . . . .
N1 N 0.3696(4) 0.31192(14) 0.0566(3) 0.0537(7) Uani 1 1 d . . . . .
C1 C 0.4953(4) 0.30070(12) 0.0618(2) 0.0343(6) Uani 1 1 d . . . . .
N3 N 0.7935(2) 0.47632(11) 0.3191(2) 0.0299(4) Uani 1 1 d . . . . .
C3 C 0.7742(3) 0.42884(14) 0.2544(3) 0.0305(5) Uani 1 1 d . . . . .
N2 N 0.0067(4) 0.41654(17) -0.1128(3) 0.0696(10) Uani 1 1 d . . . . .
C2 C 0.1096(5) 0.39464(18) -0.0654(3) 0.0510(9) Uani 1 1 d . . . . .
H3 H 0.756(4) 0.3898(19) 0.194(4) 0.059(10) Uiso 1 1 d . . . . .
H2 H 0.195(4) 0.3768(17) -0.032(3) 0.042(9) Uiso 1 1 d . . . . .
P1 P 0.33883(5) 0.57427(2) 0.28480(5) 0.01118(9) Uani 1 1 d . . . . .
P2 P 0.25986(5) 0.46156(2) 0.47894(5) 0.01181(9) Uani 1 1 d . . . . .
N4 N 0.30963(19) 0.49934(8) 0.34548(17) 0.0151(3) Uani 1 1 d . . . . .
C4 C 0.4379(2) 0.63337(10) 0.39630(19) 0.0140(4) Uani 1 1 d . . . . .
C5 C 0.5898(2) 0.64324(11) 0.3860(2) 0.0188(4) Uani 1 1 d . . . . .
H5 H 0.6418 0.6205 0.3162 0.023 Uiso 1 1 calc R U . . .
C6 C 0.6648(3) 0.68661(12) 0.4785(2) 0.0246(5) Uani 1 1 d . . . . .
H6 H 0.7676 0.6943 0.4703 0.030 Uiso 1 1 calc R U . . .
C7 C 0.5904(3) 0.71825(12) 0.5815(2) 0.0278(5) Uani 1 1 d . . . . .
H7 H 0.6425 0.7472 0.6446 0.033 Uiso 1 1 calc R U . . .
C8 C 0.4395(3) 0.70813(12) 0.5939(2) 0.0267(5) Uani 1 1 d . . . . .
H8 H 0.3888 0.7299 0.6656 0.032 Uiso 1 1 calc R U . . .
C9 C 0.3632(2) 0.66600(11) 0.5008(2) 0.0192(4) Uani 1 1 d . . . . .
H9 H 0.2600 0.6594 0.5084 0.023 Uiso 1 1 calc R U . . .
C10 C 0.1709(2) 0.61757(10) 0.23140(19) 0.0140(4) Uani 1 1 d . . . . .
C11 C 0.1652(2) 0.68991(11) 0.2155(2) 0.0219(4) Uani 1 1 d . . . . .
H11 H 0.2488 0.7177 0.2389 0.026 Uiso 1 1 calc R U . . .
C12 C 0.0363(3) 0.72123(12) 0.1650(3) 0.0271(5) Uani 1 1 d . . . . .
H12 H 0.0324 0.7705 0.1541 0.033 Uiso 1 1 calc R U . . .
C13 C -0.0858(2) 0.68117(12) 0.1309(2) 0.0242(5) Uani 1 1 d . . . . .
H13 H -0.1734 0.7029 0.0970 0.029 Uiso 1 1 calc R U . . .
C14 C -0.0801(2) 0.60913(12) 0.1462(2) 0.0240(5) Uani 1 1 d . . . . .
H14 H -0.1640 0.5816 0.1224 0.029 Uiso 1 1 calc R U . . .
C15 C 0.0475(2) 0.57723(12) 0.1960(2) 0.0190(4) Uani 1 1 d . . . . .
H15 H 0.0510 0.5279 0.2061 0.023 Uiso 1 1 calc R U . . .
C16 C 0.4455(2) 0.56283(9) 0.13574(18) 0.0130(3) Uani 1 1 d . . . . .
C17 C 0.4873(2) 0.62121(11) 0.0604(2) 0.0178(4) Uani 1 1 d . . . . .
H17 H 0.4597 0.6668 0.0884 0.021 Uiso 1 1 calc R U . . .
C18 C 0.5693(2) 0.61241(12) -0.0552(2) 0.0214(4) Uani 1 1 d . . . . .
H18 H 0.5977 0.6520 -0.1065 0.026 Uiso 1 1 calc R U . . .
C19 C 0.6097(2) 0.54609(12) -0.0957(2) 0.0226(4) Uani 1 1 d . . . . .
H19 H 0.6670 0.5402 -0.1740 0.027 Uiso 1 1 calc R U . . .
C20 C 0.5667(3) 0.48801(11) -0.0221(2) 0.0233(4) Uani 1 1 d . . . . .
H20 H 0.5939 0.4426 -0.0510 0.028 Uiso 1 1 calc R U . . .
C21 C 0.4843(2) 0.49604(10) 0.0933(2) 0.0175(4) Uani 1 1 d . . . . .
H21 H 0.4545 0.4562 0.1432 0.021 Uiso 1 1 calc R U . . .
C22 C 0.1361(2) 0.39161(9) 0.43172(19) 0.0135(3) Uani 1 1 d . . . . .
C23 C 0.1492(2) 0.36170(10) 0.3037(2) 0.0170(4) Uani 1 1 d . . . . .
H23 H 0.2182 0.3800 0.2422 0.020 Uiso 1 1 calc R U . . .
C24 C 0.0614(2) 0.30530(11) 0.2664(2) 0.0217(4) Uani 1 1 d . . . . .
H24 H 0.0708 0.2846 0.1796 0.026 Uiso 1 1 calc R U . . .
C25 C -0.0404(2) 0.27895(11) 0.3560(2) 0.0211(4) Uani 1 1 d . . . . .
H25 H -0.1015 0.2407 0.3296 0.025 Uiso 1 1 calc R U . . .
C26 C -0.0529(2) 0.30834(11) 0.4834(2) 0.0212(4) Uani 1 1 d . . . . .
H26 H -0.1217 0.2898 0.5447 0.025 Uiso 1 1 calc R U . . .
C27 C 0.0348(2) 0.36496(10) 0.5223(2) 0.0169(4) Uani 1 1 d . . . . .
H27 H 0.0258 0.3853 0.6096 0.020 Uiso 1 1 calc R U . . .
C28 C 0.4159(2) 0.42266(10) 0.56677(19) 0.0139(4) Uani 1 1 d . . . . .
C29 C 0.3977(2) 0.36424(11) 0.6498(2) 0.0180(4) Uani 1 1 d . . . . .
H29 H 0.3036 0.3429 0.6565 0.022 Uiso 1 1 calc R U . . .
C30 C 0.5189(2) 0.33767(11) 0.7224(2) 0.0206(4) Uani 1 1 d . . . . .
H30 H 0.5073 0.2978 0.7786 0.025 Uiso 1 1 calc R U . . .
C31 C 0.6557(2) 0.36856(11) 0.7136(2) 0.0205(4) Uani 1 1 d . . . . .
H31 H 0.7373 0.3504 0.7648 0.025 Uiso 1 1 calc R U . . .
C32 C 0.6741(2) 0.42602(12) 0.6302(2) 0.0223(4) Uani 1 1 d . . . . .
H32 H 0.7685 0.4470 0.6235 0.027 Uiso 1 1 calc R U . . .
C33 C 0.5543(2) 0.45300(11) 0.5562(2) 0.0192(4) Uani 1 1 d . . . . .
H33 H 0.5670 0.4921 0.4985 0.023 Uiso 1 1 calc R U . . .
C34 C 0.1695(2) 0.51615(10) 0.59950(19) 0.0134(3) Uani 1 1 d . . . . .
C35 C 0.2415(2) 0.53701(11) 0.7200(2) 0.0202(4) Uani 1 1 d . . . . .
H35 H 0.3383 0.5207 0.7411 0.024 Uiso 1 1 calc R U . . .
C36 C 0.1714(3) 0.58149(12) 0.8087(2) 0.0257(5) Uani 1 1 d . . . . .
H36 H 0.2210 0.5963 0.8898 0.031 Uiso 1 1 calc R U . . .
C37 C 0.0296(3) 0.60430(11) 0.7793(2) 0.0239(5) Uani 1 1 d . . . . .
H37 H -0.0188 0.6339 0.8413 0.029 Uiso 1 1 calc R U . . .
C38 C -0.0424(2) 0.58428(11) 0.6599(2) 0.0218(4) Uani 1 1 d . . . . .
H38 H -0.1395 0.6006 0.6398 0.026 Uiso 1 1 calc R U . . .
C39 C 0.0268(2) 0.54039(10) 0.5694(2) 0.0171(4) Uani 1 1 d . . . . .
H39 H -0.0225 0.5269 0.4873 0.021 Uiso 1 1 calc R U . . .

loop_
_atom_site_aniso_label
_atom_site_aniso_U_11
_atom_site_aniso_U_22
_atom_site_aniso_U_33
_atom_site_aniso_U_23
_atom_site_aniso_U_13
_atom_site_aniso_U_12
S1 0.0546(4) 0.0251(3) 0.0228(3) -0.0003(2) -0.0054(3) -0.0090(3)
N1 0.066(2) 0.0428(14) 0.0538(17) -0.0026(13) 0.0326(15) 0.0055(14)
C1 0.064(2) 0.0200(11) 0.0200(11) -0.0033(9) 0.0158(12) -0.0062(12)
N3 0.0282(10) 0.0355(11) 0.0259(10) 0.0012(9) -0.0009(8) -0.0081(9)
C3 0.0272(12) 0.0292(12) 0.0345(13) 0.0022(11) -0.0087(10) -0.0019(10)
N2 0.089(3) 0.0550(18) 0.063(2) 0.0152(16) -0.023(2) -0.0345(18)
C2 0.078(3) 0.0403(17) 0.0341(16) 0.0005(13) -0.0040(17) -0.0289(18)
P1 0.0116(2) 0.01093(19) 0.0111(2) 0.00042(17) 0.00053(16) 0.00006(18)
P2 0.0124(2) 0.0118(2) 0.0113(2) 0.00111(17) 0.00006(16) -0.00018(18)
N4 0.0199(8) 0.0126(7) 0.0129(7) 0.0016(6) 0.0017(6) -0.0015(6)
C4 0.0149(9) 0.0129(8) 0.0142(9) 0.0012(7) -0.0016(7) -0.0004(7)
C5 0.0159(9) 0.0199(9) 0.0204(10) 0.0011(8) -0.0022(8) -0.0001(8)
C6 0.0196(11) 0.0242(10) 0.0295(12) 0.0028(9) -0.0080(9) -0.0050(8)
C7 0.0352(13) 0.0241(11) 0.0233(11) -0.0022(9) -0.0115(9) -0.0092(10)
C8 0.0358(13) 0.0244(11) 0.0198(10) -0.0073(8) -0.0011(9) -0.0035(9)
C9 0.0196(10) 0.0206(9) 0.0175(9) -0.0023(8) 0.0005(8) -0.0011(8)
C10 0.0139(9) 0.0153(8) 0.0128(8) 0.0004(7) 0.0024(7) 0.0025(7)
C11 0.0167(10) 0.0167(9) 0.0322(12) 0.0000(8) -0.0027(9) 0.0004(8)
C12 0.0237(11) 0.0193(10) 0.0382(13) 0.0021(9) -0.0040(10) 0.0076(9)
C13 0.0162(10) 0.0304(11) 0.0258(11) 0.0037(9) -0.0025(8) 0.0077(9)
C14 0.0156(10) 0.0316(12) 0.0247(11) 0.0047(9) -0.0031(8) -0.0034(9)
C15 0.0163(9) 0.0193(9) 0.0212(9) 0.0012(8) -0.0025(7) -0.0024(8)
C16 0.0117(8) 0.0160(9) 0.0111(8) 0.0002(6) -0.0004(6) 0.0007(7)
C17 0.0204(10) 0.0167(9) 0.0163(9) 0.0025(7) 0.0019(8) 0.0015(8)
C18 0.0233(11) 0.0245(10) 0.0166(9) 0.0052(8) 0.0027(8) -0.0030(8)
C19 0.0202(10) 0.0336(11) 0.0141(9) -0.0031(8) 0.0033(8) -0.0021(9)
C20 0.0281(11) 0.0219(10) 0.0202(10) -0.0067(8) 0.0050(9) 0.0010(9)
C21 0.0206(10) 0.0158(9) 0.0162(9) -0.0009(7) 0.0019(8) 0.0001(8)
C22 0.0129(8) 0.0118(8) 0.0158(8) 0.0003(7) -0.0011(7) 0.0005(7)
C23 0.0175(9) 0.0166(9) 0.0172(9) -0.0016(7) 0.0037(8) -0.0010(7)
C24 0.0232(11) 0.0208(10) 0.0210(10) -0.0076(8) 0.0015(8) -0.0008(8)
C25 0.0191(10) 0.0145(9) 0.0297(11) -0.0026(8) -0.0013(8) -0.0029(8)
C26 0.0199(10) 0.0181(9) 0.0258(11) 0.0017(8) 0.0047(8) -0.0030(8)
C27 0.0174(10) 0.0172(9) 0.0163(9) 0.0011(7) 0.0028(7) -0.0016(7)
C28 0.0138(9) 0.0150(8) 0.0129(8) 0.0002(7) 0.0009(7) 0.0025(7)
C29 0.0188(10) 0.0185(9) 0.0168(9) 0.0042(7) -0.0001(8) -0.0007(8)
C30 0.0252(11) 0.0195(10) 0.0169(9) 0.0037(7) -0.0019(8) 0.0040(8)
C31 0.0196(10) 0.0221(10) 0.0196(10) -0.0033(8) -0.0033(8) 0.0079(8)
C32 0.0139(10) 0.0242(10) 0.0288(11) -0.0005(9) 0.0005(8) 0.0023(8)
C33 0.0158(9) 0.0185(9) 0.0234(10) 0.0051(8) 0.0020(8) 0.0010(8)
C34 0.0147(9) 0.0129(8) 0.0125(8) -0.0002(7) 0.0018(7) -0.0012(7)
C35 0.0216(10) 0.0226(10) 0.0163(9) -0.0024(8) -0.0026(8) -0.0004(8)
C36 0.0342(12) 0.0257(11) 0.0172(9) -0.0073(9) -0.0016(9) -0.0013(10)
C37 0.0335(13) 0.0189(10) 0.0198(10) -0.0025(8) 0.0090(9) 0.0027(9)
C38 0.0198(10) 0.0200(10) 0.0256(10) 0.0018(8) 0.0031(8) 0.0056(8)
C39 0.0175(9) 0.0178(9) 0.0161(9) 0.0013(7) -0.0008(8) 0.0015(8)

loop_
_atom_type_symbol
_atom_type_description
_atom_type_scat_dispersion_real
_atom_type_scat_dispersion_imag
_atom_type_scat_source
C C 0.0033 0.0016 'International Tables Vol C Tables 4.2.6.8 and 6.1.1.4'
H H 0.0000 0.0000 'International Tables Vol C Tables 4.2.6.8 and 6.1.1.4'
N N 0.0061 0.0033 'International Tables Vol C Tables 4.2.6.8 and 6.1.1.4'
P P 0.1023 0.0942 'International Tables Vol C Tables 4.2.6.8 and 6.1.1.4'
S S 0.1246 0.1234 'International Tables Vol C Tables 4.2.6.8 and 6.1.1.4'

loop_
_geom_angle_atom_site_label_1
_geom_angle_atom_site_label_2
_geom_angle_atom_site_label_3
_geom_angle
_geom_angle_site_symmetry_1
_geom_angle_site_symmetry_3
_geom_angle_publ_flag
N1 C1 S1 178.4(3) . . ?
N3 C3 H3 177(2) . . ?
N2 C2 H2 177(2) . . ?
N4 P1 C16 107.42(9) . . ?
N4 P1 C10 112.30(9) . . ?
C16 P1 C10 106.71(9) . . ?
N4 P1 C4 115.18(9) . . ?
C16 P1 C4 107.78(9) . . ?
C10 P1 C4 107.05(9) . . ?
N4 P2 C34 115.55(9) . . ?
N4 P2 C28 110.57(9) . . ?
C34 P2 C28 106.82(9) . . ?
N4 P2 C22 108.42(9) . . ?
C34 P2 C22 108.09(9) . . ?
C28 P2 C22 107.05(9) . . ?
P2 N4 P1 141.89(12) . . ?
C9 C4 C5 119.55(18) . . ?
C9 C4 P1 119.17(15) . . ?
C5 C4 P1 121.12(15) . . ?
C6 C5 C4 119.7(2) . . ?
C6 C5 H5 120.1 . . ?
C4 C5 H5 120.1 . . ?
C7 C6 C5 120.3(2) . . ?
C7 C6 H6 119.9 . . ?
C5 C6 H6 119.9 . . ?
C6 C7 C8 120.5(2) . . ?
C6 C7 H7 119.7 . . ?
C8 C7 H7 119.7 . . ?
C7 C8 C9 119.7(2) . . ?
C7 C8 H8 120.2 . . ?
C9 C8 H8 120.2 . . ?
C8 C9 C4 120.2(2) . . ?
C8 C9 H9 119.9 . . ?
C4 C9 H9 119.9 . . ?
C11 C10 C15 119.59(19) . . ?
C11 C10 P1 121.27(16) . . ?
C15 C10 P1 118.98(15) . . ?
C12 C11 C10 119.7(2) . . ?
C12 C11 H11 120.1 . . ?
C10 C11 H11 120.1 . . ?
C13 C12 C11 120.5(2) . . ?
C13 C12 H12 119.8 . . ?
C11 C12 H12 119.8 . . ?
C12 C13 C14 119.9(2) . . ?
C12 C13 H13 120.1 . . ?
C14 C13 H13 120.1 . . ?
C15 C14 C13 120.2(2) . . ?
C15 C14 H14 119.9 . . ?
C13 C14 H14 119.9 . . ?
C14 C15 C10 120.1(2) . . ?
C14 C15 H15 120.0 . . ?
C10 C15 H15 120.0 . . ?
C21 C16 C17 119.92(18) . . ?
C21 C16 P1 120.26(15) . . ?
C17 C16 P1 119.81(15) . . ?
C18 C17 C16 119.86(19) . . ?
C18 C17 H17 120.1 . . ?
C16 C17 H17 120.1 . . ?
C19 C18 C17 120.0(2) . . ?
C19 C18 H18 120.0 . . ?
C17 C18 H18 120.0 . . ?
C18 C19 C20 120.2(2) . . ?
C18 C19 H19 119.9 . . ?
C20 C19 H19 119.9 . . ?
C21 C20 C19 120.3(2) . . ?
C21 C20 H20 119.8 . . ?
C19 C20 H20 119.8 . . ?
C20 C21 C16 119.61(19) . . ?
C20 C21 H21 120.2 . . ?
C16 C21 H21 120.2 . . ?
C23 C22 C27 120.27(18) . . ?
C23 C22 P2 118.09(15) . . ?
C27 C22 P2 121.55(15) . . ?
C24 C23 C22 119.78(19) . . ?
C24 C23 H23 120.1 . . ?
C22 C23 H23 120.1 . . ?
C23 C24 C25 120.13(19) . . ?
C23 C24 H24 119.9 . . ?
C25 C24 H24 119.9 . . ?
C26 C25 C24 120.12(19) . . ?
C26 C25 H25 119.9 . . ?
C24 C25 H25 119.9 . . ?
C25 C26 C27 120.4(2) . . ?
C25 C26 H26 119.8 . . ?
C27 C26 H26 119.8 . . ?
C26 C27 C22 119.32(19) . . ?
C26 C27 H27 120.3 . . ?
C22 C27 H27 120.3 . . ?
C33 C28 C29 119.99(18) . . ?
C33 C28 P2 119.40(15) . . ?
C29 C28 P2 120.55(15) . . ?
C30 C29 C28 119.27(19) . . ?
C30 C29 H29 120.4 . . ?
C28 C29 H29 120.4 . . ?
C31 C30 C29 120.69(19) . . ?
C31 C30 H30 119.7 . . ?
C29 C30 H30 119.7 . . ?
C30 C31 C32 120.05(19) . . ?
C30 C31 H31 120.0 . . ?
C32 C31 H31 120.0 . . ?
C31 C32 C33 120.0(2) . . ?
C31 C32 H32 120.0 . . ?
C33 C32 H32 120.0 . . ?
C28 C33 C32 119.98(19) . . ?
C28 C33 H33 120.0 . . ?
C32 C33 H33 120.0 . . ?
C35 C34 C39 119.54(19) . . ?
C35 C34 P2 121.13(15) . . ?
C39 C34 P2 119.27(15) . . ?
C36 C35 C34 120.0(2) . . ?
C36 C35 H35 120.0 . . ?
C34 C35 H35 120.0 . . ?
C37 C36 C35 120.1(2) . . ?
C37 C36 H36 120.0 . . ?
C35 C36 H36 120.0 . . ?
C36 C37 C38 120.4(2) . . ?
C36 C37 H37 119.8 . . ?
C38 C37 H37 119.8 . . ?
C37 C38 C39 120.2(2) . . ?
C37 C38 H38 119.9 . . ?
C39 C38 H38 119.9 . . ?
C38 C39 C34 119.80(19) . . ?
C38 C39 H39 120.1 . . ?
C34 C39 H39 120.1 . . ?

loop_
_geom_bond_atom_site_label_1
_geom_bond_atom_site_label_2
_geom_bond_distance
_geom_bond_site_symmetry_2
_geom_bond_publ_flag
S1 C1 1.642(4) . ?
N1 C1 1.160(4) . ?
N3 C3 1.121(3) . ?
C3 H3 0.96(4) . ?
N2 C2 1.114(5) . ?
C2 H2 0.90(3) . ?
P1 N4 1.5795(17) . ?
P1 C16 1.7958(19) . ?
P1 C10 1.800(2) . ?
P1 C4 1.8005(19) . ?
P2 N4 1.5788(17) . ?
P2 C34 1.798(2) . ?
P2 C28 1.7999(19) . ?
P2 C22 1.8007(19) . ?
C4 C9 1.397(3) . ?
C4 C5 1.398(3) . ?
C5 C6 1.397(3) . ?
C5 H5 0.9500 . ?
C6 C7 1.376(4) . ?
C6 H6 0.9500 . ?
C7 C8 1.391(4) . ?
C7 H7 0.9500 . ?
C8 C9 1.392(3) . ?
C8 H8 0.9500 . ?
C9 H9 0.9500 . ?
C10 C11 1.395(3) . ?
C10 C15 1.396(3) . ?
C11 C12 1.393(3) . ?
C11 H11 0.9500 . ?
C12 C13 1.381(3) . ?
C12 H12 0.9500 . ?
C13 C14 1.388(3) . ?
C13 H13 0.9500 . ?
C14 C15 1.387(3) . ?
C14 H14 0.9500 . ?
C15 H15 0.9500 . ?
C16 C21 1.394(3) . ?
C16 C17 1.400(3) . ?
C17 C18 1.389(3) . ?
C17 H17 0.9500 . ?
C18 C19 1.383(3) . ?
C18 H18 0.9500 . ?
C19 C20 1.389(3) . ?
C19 H19 0.9500 . ?
C20 C21 1.388(3) . ?
C20 H20 0.9500 . ?
C21 H21 0.9500 . ?
C22 C23 1.395(3) . ?
C22 C27 1.396(3) . ?
C23 C24 1.385(3) . ?
C23 H23 0.9500 . ?
C24 C25 1.390(3) . ?
C24 H24 0.9500 . ?
C25 C26 1.385(3) . ?
C25 H25 0.9500 . ?
C26 C27 1.392(3) . ?
C26 H26 0.9500 . ?
C27 H27 0.9500 . ?
C28 C33 1.390(3) . ?
C28 C29 1.398(3) . ?
C29 C30 1.392(3) . ?
C29 H29 0.9500 . ?
C30 C31 1.380(3) . ?
C30 H30 0.9500 . ?
C31 C32 1.387(3) . ?
C31 H31 0.9500 . ?
C32 C33 1.392(3) . ?
C32 H32 0.9500 . ?
C33 H33 0.9500 . ?
C34 C35 1.398(3) . ?
C34 C39 1.399(3) . ?
C35 C36 1.388(3) . ?
C35 H35 0.9500 . ?
C36 C37 1.382(3) . ?
C36 H36 0.9500 . ?
C37 C38 1.385(3) . ?
C37 H37 0.9500 . ?
C38 C39 1.388(3) . ?
C38 H38 0.9500 . ?
C39 H39 0.9500 . ?

loop_
_geom_torsion_atom_site_label_1
_geom_torsion_atom_site_label_2
_geom_torsion_atom_site_label_3
_geom_torsion_atom_site_label_4
_geom_torsion
_geom_torsion_site_symmetry_1
_geom_torsion_site_symmetry_2
_geom_torsion_site_symmetry_3
_geom_torsion_site_symmetry_4
_geom_torsion_publ_flag
C34 P2 N4 P1 17.1(2) . . . . ?
C28 P2 N4 P1 -104.39(19) . . . . ?
C22 P2 N4 P1 138.54(18) . . . . ?
C16 P1 N4 P2 163.37(18) . . . . ?
C10 P1 N4 P2 -79.6(2) . . . . ?
C4 P1 N4 P2 43.3(2) . . . . ?
N4 P1 C4 C9 -77.51(18) . . . . ?
C16 P1 C4 C9 162.61(15) . . . . ?
C10 P1 C4 C9 48.13(18) . . . . ?
N4 P1 C4 C5 97.92(17) . . . . ?
C16 P1 C4 C5 -21.96(18) . . . . ?
C10 P1 C4 C5 -136.43(16) . . . . ?
C9 C4 C5 C6 -1.2(3) . . . . ?
P1 C4 C5 C6 -176.63(16) . . . . ?
C4 C5 C6 C7 1.5(3) . . . . ?
C5 C6 C7 C8 -0.7(3) . . . . ?
C6 C7 C8 C9 -0.4(3) . . . . ?
C7 C8 C9 C4 0.7(3) . . . . ?
C5 C4 C9 C8 0.1(3) . . . . ?
P1 C4 C9 C8 175.59(17) . . . . ?
N4 P1 C10 C11 159.64(17) . . . . ?
C16 P1 C10 C11 -82.91(19) . . . . ?
C4 P1 C10 C11 32.3(2) . . . . ?
N4 P1 C10 C15 -25.04(19) . . . . ?
C16 P1 C10 C15 92.42(17) . . . . ?
C4 P1 C10 C15 -152.39(16) . . . . ?
C15 C10 C11 C12 0.3(3) . . . . ?
P1 C10 C11 C12 175.58(18) . . . . ?
C10 C11 C12 C13 0.1(4) . . . . ?
C11 C12 C13 C14 -0.3(4) . . . . ?
C12 C13 C14 C15 0.2(4) . . . . ?
C13 C14 C15 C10 0.2(3) . . . . ?
C11 C10 C15 C14 -0.4(3) . . . . ?
P1 C10 C15 C14 -175.81(16) . . . . ?
N4 P1 C16 C21 1.02(19) . . . . ?
C10 P1 C16 C21 -119.61(17) . . . . ?
C4 P1 C16 C21 125.70(16) . . . . ?
N4 P1 C16 C17 179.80(16) . . . . ?
C10 P1 C16 C17 59.17(17) . . . . ?
C4 P1 C16 C17 -55.53(18) . . . . ?
C21 C16 C17 C18 -1.0(3) . . . . ?
P1 C16 C17 C18 -179.76(16) . . . . ?
C16 C17 C18 C19 -0.1(3) . . . . ?
C17 C18 C19 C20 0.9(3) . . . . ?
C18 C19 C20 C21 -0.7(3) . . . . ?
C19 C20 C21 C16 -0.4(3) . . . . ?
C17 C16 C21 C20 1.2(3) . . . . ?
P1 C16 C21 C20 179.99(16) . . . . ?
N4 P2 C22 C23 26.47(18) . . . . ?
C34 P2 C22 C23 152.42(15) . . . . ?
C28 P2 C22 C23 -92.84(17) . . . . ?
N4 P2 C22 C27 -157.02(16) . . . . ?
C34 P2 C22 C27 -31.07(19) . . . . ?
C28 P2 C22 C27 83.68(18) . . . . ?
C27 C22 C23 C24 0.0(3) . . . . ?
P2 C22 C23 C24 176.52(16) . . . . ?
C22 C23 C24 C25 0.6(3) . . . . ?
C23 C24 C25 C26 -1.0(3) . . . . ?
C24 C25 C26 C27 0.8(3) . . . . ?
C25 C26 C27 C22 -0.3(3) . . . . ?
C23 C22 C27 C26 -0.1(3) . . . . ?
P2 C22 C27 C26 -176.51(16) . . . . ?
N4 P2 C28 C33 30.00(19) . . . . ?
C34 P2 C28 C33 -96.49(17) . . . . ?
C22 P2 C28 C33 147.91(16) . . . . ?
N4 P2 C28 C29 -152.77(16) . . . . ?
C34 P2 C28 C29 80.73(18) . . . . ?
C22 P2 C28 C29 -34.86(19) . . . . ?
C33 C28 C29 C30 0.8(3) . . . . ?
P2 C28 C29 C30 -176.41(16) . . . . ?
C28 C29 C30 C31 0.3(3) . . . . ?
C29 C30 C31 C32 -1.0(3) . . . . ?
C30 C31 C32 C33 0.6(3) . . . . ?
C29 C28 C33 C32 -1.2(3) . . . . ?
P2 C28 C33 C32 176.04(16) . . . . ?
C31 C32 C33 C28 0.5(3) . . . . ?
N4 P2 C34 C35 -106.31(18) . . . . ?
C28 P2 C34 C35 17.15(19) . . . . ?
C22 P2 C34 C35 132.05(17) . . . . ?
N4 P2 C34 C39 71.08(18) . . . . ?
C28 P2 C34 C39 -165.46(16) . . . . ?
C22 P2 C34 C39 -50.56(18) . . . . ?
C39 C34 C35 C36 0.0(3) . . . . ?
P2 C34 C35 C36 177.36(17) . . . . ?
C34 C35 C36 C37 1.1(3) . . . . ?
C35 C36 C37 C38 -1.4(4) . . . . ?
C36 C37 C38 C39 0.8(3) . . . . ?
C37 C38 C39 C34 0.3(3) . . . . ?
C35 C34 C39 C38 -0.6(3) . . . . ?
P2 C34 C39 C38 -178.08(16) . . . . ?
